data_2108853
loop_
_publ_author_name
'Bujak, Maciej'
'Podsiad\/lo, Marcin'
'Katrusiak, Andrzej'

_publ_section_title
;
 Properties and interactions -- melting point of tribromobenzene isomers
;
_journal_coeditor_code LO5092
_journal_issue 4
_journal_name_full 'Acta Crystallographica Section B'
_journal_page_first
;
;
_journal_paper_doi 10.1107/S2052520621006399
_journal_volume 77
_journal_year 2021
_chemical_formula_moiety 'C6 H3 Br3'
_chemical_formula_sum 'C6 H3 Br3'
_chemical_formula_weight 314.78
_space_group_crystal_system orthorhombic
_space_group_IT_number 19
_space_group_name_Hall 'P 2ac 2ab'
_space_group_name_H-M_alt 'P 21 21 21'
_atom_sites_solution_hydrogens difmap
_atom_sites_solution_primary direct
_atom_sites_solution_secondary difmap
_audit_creation_method SHELXL-2014/7
_cell_angle_alpha 90
_cell_angle_beta 90
_cell_angle_gamma 90
_cell_formula_units_Z 4
_cell_length_a 4.06406(18)
_cell_length_b 13.5231(6)
_cell_length_c 14.1996(6)
_cell_measurement_reflns_used 2027
_cell_measurement_temperature 270.0(1)
_cell_measurement_theta_max 24.65
_cell_measurement_theta_min 4.15
_cell_volume 780.39(6)
_computing_cell_refinement 'CrysAlisPro 1.171.39.46 (Rigaku Oxford Diffraction, 2018)'
_computing_data_collection 'CrysAlisPro 1.171.39.46 (Rigaku Oxford Diffraction, 2018)'
_computing_data_reduction 'CrysAlisPro 1.171.39.46 (Rigaku Oxford Diffraction, 2018)'
_computing_molecular_graphics 'Mercury (Macrae at al., 2020)'
_computing_publication_material 'SHELXL-2014/7 (Sheldrick, 2014)'
_computing_structure_refinement 'SHELXL-2014/7 (Sheldrick, 2014)'
_computing_structure_solution 'SHELXS-97 (Sheldrick, 2008)'
_diffrn_ambient_temperature 270.0(1)
_diffrn_detector_area_resol_mean 16.1544
_diffrn_measured_fraction_theta_full 0.998
_diffrn_measured_fraction_theta_max 0.998
_diffrn_measurement_device_type 'Xcalibur, Eos'
_diffrn_measurement_method '\w scans'
_diffrn_radiation_type MoK\a
_diffrn_radiation_wavelength 0.71073
_diffrn_reflns_av_R_equivalents 0.0673
_diffrn_reflns_av_unetI/netI 0.0402
_diffrn_reflns_Laue_measured_fraction_full 0.998
_diffrn_reflns_Laue_measured_fraction_max 0.998
_diffrn_reflns_limit_h_max 5
_diffrn_reflns_limit_h_min -5
_diffrn_reflns_limit_k_max 16
_diffrn_reflns_limit_k_min -16
_diffrn_reflns_limit_l_max 17
_diffrn_reflns_limit_l_min -17
_diffrn_reflns_number 10906
_diffrn_reflns_point_group_measured_fraction_full 0.999
_diffrn_reflns_point_group_measured_fraction_max 0.999
_diffrn_reflns_theta_full 25.242
_diffrn_reflns_theta_max 25.992
_diffrn_reflns_theta_min 2.869
_diffrn_source 'fine-focus sealed X-ray tube'
_exptl_absorpt_coefficient_mu 15.413
_exptl_absorpt_correction_T_max 0.274
_exptl_absorpt_correction_T_min 0.072
_exptl_absorpt_correction_type analytical
_exptl_absorpt_process_details
;
CrysAlisPro 1.171.39.46 (Rigaku Oxford Diffraction, 2018)
Analytical numeric absorption correction using a multifaceted crystal
model based on expressions derived by R.C. Clark & J.S. Reid.
(Clark, R. C. & Reid, J. S. (1995). Acta Cryst. A51, 887-897)
Empirical absorption correction using spherical harmonics,
implemented in SCALE3 ABSPACK scaling algorithm.
;
_exptl_crystal_colour yellow
_exptl_crystal_density_diffrn 2.679
_exptl_crystal_density_method 'not measured'
_exptl_crystal_description needle
_exptl_crystal_F_000 576
_exptl_crystal_size_max 0.35
_exptl_crystal_size_mid 0.16
_exptl_crystal_size_min 0.10
_refine_diff_density_max 0.486
_refine_diff_density_min -0.460
_refine_diff_density_rms 0.112
_refine_ls_abs_structure_details
;
 Refined as an inversion twin.
;
_refine_ls_abs_structure_Flack 0.45(4)
_refine_ls_extinction_coef 0.0136(7)
_refine_ls_extinction_expression Fc^*^=kFc[1+0.001xFc^2^\l^3^/sin(2\q)]^-1/4^
_refine_ls_extinction_method 'SHELXL-2014/7 (Sheldrick 2014)'
_refine_ls_goodness_of_fit_ref 1.000
_refine_ls_hydrogen_treatment constr
_refine_ls_matrix_type full
_refine_ls_number_parameters 84
_refine_ls_number_reflns 1520
_refine_ls_number_restraints 0
_refine_ls_restrained_S_all 1.000
_refine_ls_R_factor_all 0.0414
_refine_ls_R_factor_gt 0.0296
_refine_ls_shift/su_max 0.000
_refine_ls_shift/su_mean 0.000
_refine_ls_structure_factor_coef Fsqd
_refine_ls_weighting_details 'w=1/[\s^2^(Fo^2^)+(0.0210P)^2^] where P=(Fo^2^+2Fc^2^)/3'
_refine_ls_weighting_scheme calc
_refine_ls_wR_factor_gt 0.0536
_refine_ls_wR_factor_ref 0.0563
_reflns_Friedel_coverage 0.633
_reflns_Friedel_fraction_full 1.000
_reflns_Friedel_fraction_max 1.000
_reflns_number_gt 1297
_reflns_number_total 1520
_reflns_threshold_expression 'I > 2\s(I)'
_cod_data_source_file lo5092sup1.cif
_cod_data_source_block 135TBB_270K
_cod_database_code 2108853
_shelx_shelxl_version_number 2014/7
_shelx_space_group_comment
;
The symmetry employed for this shelxl refinement is uniquely defined
by the following loop, which should always be used as a source of
symmetry information in preference to the above space-group names.
They are only intended as comments.
;
_shelx_estimated_absorpt_t_min 0.075
_shelx_estimated_absorpt_t_max 0.308

loop_
_space_group_symop_operation_xyz
'x, y, z'
'-x+1/2, -y, z+1/2'
'-x, y+1/2, -z+1/2'
'x+1/2, -y+1/2, -z'

loop_
_atom_site_label
_atom_site_type_symbol
_atom_site_fract_x
_atom_site_fract_y
_atom_site_fract_z
_atom_site_U_iso_or_equiv
_atom_site_adp_type
_atom_site_occupancy
_atom_site_site_symmetry_order
_atom_site_calc_flag
_atom_site_refinement_flags_posn
_atom_site_refinement_flags_adp
_atom_site_refinement_flags_occupancy
_atom_site_disorder_assembly
_atom_site_disorder_group
C11 C 0.2972(17) 0.2294(5) 0.3353(5) 0.0360(17) Uani 1 1 d . . . . .
Br11 Br 0.43632(19) 0.10886(5) 0.39102(6) 0.0506(3) Uani 1 1 d . . . . .
C12 C 0.1386(16) 0.2265(5) 0.2502(5) 0.0369(17) Uani 1 1 d . . . . .
H12 H 0.0990 0.1668 0.2198 0.044 Uiso 1 1 calc R U . . .
C13 C 0.0397(16) 0.3146(5) 0.2110(4) 0.0354(15) Uani 1 1 d . . . . .
Br13 Br -0.17512(18) 0.31297(6) 0.09293(5) 0.0491(2) Uani 1 1 d . . . . .
C14 C 0.1000(15) 0.4037(5) 0.2539(5) 0.0367(17) Uani 1 1 d . . . . .
H14 H 0.0354 0.4627 0.2258 0.044 Uiso 1 1 calc R U . . .
C15 C 0.2591(17) 0.4036(5) 0.3398(5) 0.0395(18) Uani 1 1 d . . . . .
Br15 Br 0.35063(19) 0.52405(5) 0.40091(7) 0.0555(3) Uani 1 1 d . . . . .
C16 C 0.3652(15) 0.3164(5) 0.3816(5) 0.0380(16) Uani 1 1 d . . . . .
H16 H 0.4777 0.3168 0.4386 0.046 Uiso 1 1 calc R U . . .

loop_
_atom_site_aniso_label
_atom_site_aniso_U_11
_atom_site_aniso_U_22
_atom_site_aniso_U_33
_atom_site_aniso_U_23
_atom_site_aniso_U_13
_atom_site_aniso_U_12
C11 0.042(4) 0.039(4) 0.027(4) 0.003(3) 0.003(4) 0.004(4)
Br11 0.0590(5) 0.0397(4) 0.0530(5) 0.0058(4) -0.0033(4) 0.0067(4)
C12 0.038(4) 0.037(4) 0.036(4) -0.005(3) 0.010(3) -0.005(3)
C13 0.031(4) 0.046(4) 0.029(3) -0.006(4) 0.004(3) -0.004(4)
Br13 0.0522(4) 0.0626(5) 0.0326(4) 0.0031(4) -0.0028(4) -0.0040(4)
C14 0.036(4) 0.038(4) 0.037(4) 0.001(3) 0.003(3) 0.000(3)
C15 0.038(4) 0.033(4) 0.047(5) 0.000(3) 0.001(4) -0.003(4)
Br15 0.0655(5) 0.0383(4) 0.0625(6) -0.0090(4) -0.0088(6) -0.0071(4)
C16 0.035(4) 0.044(4) 0.035(4) -0.003(4) 0.001(3) -0.004(3)

loop_
_atom_type_symbol
_atom_type_description
_atom_type_scat_dispersion_real
_atom_type_scat_dispersion_imag
_atom_type_scat_source
C C 0.0033 0.0016 'International Tables Vol C Tables 4.2.6.8 and 6.1.1.4'
H H 0.0000 0.0000 'International Tables Vol C Tables 4.2.6.8 and 6.1.1.4'
Br Br -0.2901 2.4595 'International Tables Vol C Tables 4.2.6.8 and 6.1.1.4'

loop_
_geom_angle_atom_site_label_1
_geom_angle_atom_site_label_2
_geom_angle_atom_site_label_3
_geom_angle
_geom_angle_site_symmetry_1
_geom_angle_site_symmetry_3
_geom_angle_publ_flag
C12 C11 C16 122.7(6) . . ?
C12 C11 Br11 118.9(5) . . ?
C16 C11 Br11 118.4(5) . . ?
C11 C12 C13 118.0(6) . . ?
C11 C12 H12 121.0 . . ?
C13 C12 H12 121.0 . . ?
C14 C13 C12 122.0(6) . . ?
C14 C13 Br13 119.1(5) . . ?
C12 C13 Br13 118.9(5) . . ?
C13 C14 C15 118.3(7) . . ?
C13 C14 H14 120.8 . . ?
C15 C14 H14 120.8 . . ?
C14 C15 C16 121.6(7) . . ?
C14 C15 Br15 119.9(6) . . ?
C16 C15 Br15 118.4(5) . . ?
C11 C16 C15 117.4(6) . . ?
C11 C16 H16 121.3 . . ?
C15 C16 H16 121.3 . . ?

loop_
_geom_bond_atom_site_label_1
_geom_bond_atom_site_label_2
_geom_bond_distance
_geom_bond_site_symmetry_2
_geom_bond_publ_flag
C11 C12 1.371(9) . ?
C11 C16 1.376(9) . ?
C11 Br11 1.898(7) . ?
C12 C13 1.375(9) . ?
C12 H12 0.9300 . ?
C13 C14 1.371(9) . ?
C13 Br13 1.891(6) . ?
C14 C15 1.380(10) . ?
C14 H14 0.9300 . ?
C15 C16 1.388(9) . ?
C15 Br15 1.883(7) . ?
C16 H16 0.9300 . ?

loop_
_geom_torsion_atom_site_label_1
_geom_torsion_atom_site_label_2
_geom_torsion_atom_site_label_3
_geom_torsion_atom_site_label_4
_geom_torsion
_geom_torsion_site_symmetry_1
_geom_torsion_site_symmetry_2
_geom_torsion_site_symmetry_3
_geom_torsion_site_symmetry_4
_geom_torsion_publ_flag
C16 C11 C12 C13 -1.2(10) . . . . ?
Br11 C11 C12 C13 180.0(5) . . . . ?
C11 C12 C13 C14 1.0(10) . . . . ?
C11 C12 C13 Br13 179.3(5) . . . . ?
C12 C13 C14 C15 -1.3(10) . . . . ?
Br13 C13 C14 C15 -179.6(5) . . . . ?
C13 C14 C15 C16 1.8(10) . . . . ?
C13 C14 C15 Br15 179.5(5) . . . . ?
C12 C11 C16 C15 1.6(10) . . . . ?
Br11 C11 C16 C15 -179.6(5) . . . . ?
C14 C15 C16 C11 -1.8(10) . . . . ?
Br15 C15 C16 C11 -179.6(5) . . . . ?

_cod_database_fobs_code 2108853
